data_2217916
loop_
_publ_author_name
'Yan, Xiao-Jing'
'Liang, Xiao-Mei'
'Jin, Shu-Hui'
'Wang, Dao-Quan'

_publ_section_title
;
 2-(Methylsulfanyl)cyclododecanone tosylhydrazone
;
_journal_coeditor_code FL2190
_journal_issue 4
_journal_name_full 'Acta Crystallographica Section E'
_journal_page_first o657
_journal_paper_doi 10.1107/S1600536808005515
_journal_volume 64
_journal_year 2008
_chemical_formula_iupac 'C20 H32 N2 O2 S2'
_chemical_formula_moiety 'C20 H32 N2 O2 S2'
_chemical_formula_sum 'C20 H32 N2 O2 S2'
_chemical_formula_weight 396.60
_chemical_name_systematic
;
2-(Methylsulfanyl)cyclododecanone tosylhydrazone
;
_space_group_IT_number 14
_symmetry_cell_setting monoclinic
_symmetry_space_group_name_Hall '-P 2yn'
_symmetry_space_group_name_H-M 'P 1 21/n 1'
_atom_sites_solution_hydrogens geom
_atom_sites_solution_primary direct
_atom_sites_solution_secondary difmap
_audit_creation_method SHELXL-97
_cell_angle_alpha 90.00
_cell_angle_beta 92.530(2)
_cell_angle_gamma 90.00
_cell_formula_units_Z 4
_cell_length_a 8.4374(7)
_cell_length_b 11.5276(10)
_cell_length_c 21.7836(19)
_cell_measurement_reflns_used 3644
_cell_measurement_temperature 293(2)
_cell_measurement_theta_max 55.057
_cell_measurement_theta_min 4.832
_cell_volume 2116.7(3)
_computing_cell_refinement 'SMART (Bruker, 2000)'
_computing_data_collection 'SMART (Bruker, 2000)'
_computing_data_reduction 'SAINT-Plus (Bruker, 2000)'
_computing_molecular_graphics 'SHELXTL (Sheldrick, 2008)'
_computing_publication_material 'SHELXTL (Sheldrick, 2008)'
_computing_structure_refinement 'SHELXL97 (Sheldrick, 2008)'
_computing_structure_solution 'SHELXS97 (Sheldrick, 2008)'
_diffrn_ambient_temperature 293(2)
_diffrn_measured_fraction_theta_full 0.997
_diffrn_measured_fraction_theta_max 0.997
_diffrn_measurement_device_type 'Bruker SMART CCD area-detector'
_diffrn_measurement_method '\f and \w'
_diffrn_radiation_monochromator graphite
_diffrn_radiation_source 'fine-focus sealed tube'
_diffrn_radiation_type MoK\a
_diffrn_radiation_wavelength 0.71073
_diffrn_reflns_av_R_equivalents 0.0614
_diffrn_reflns_av_sigmaI/netI 0.0534
_diffrn_reflns_limit_h_max 10
_diffrn_reflns_limit_h_min -10
_diffrn_reflns_limit_k_max 13
_diffrn_reflns_limit_k_min -14
_diffrn_reflns_limit_l_max 18
_diffrn_reflns_limit_l_min -27
_diffrn_reflns_number 12199
_diffrn_reflns_theta_full 27.00
_diffrn_reflns_theta_max 27.00
_diffrn_reflns_theta_min 1.87
_exptl_absorpt_coefficient_mu 0.268
_exptl_absorpt_correction_T_max 1.0000
_exptl_absorpt_correction_T_min 0.7777
_exptl_absorpt_correction_type multi-scan
_exptl_absorpt_process_details '(SADABS; Sheldrick, 1996)'
_exptl_crystal_colour colorless
_exptl_crystal_density_diffrn 1.245
_exptl_crystal_density_method 'not measured'
_exptl_crystal_description prismatic
_exptl_crystal_F_000 856
_exptl_crystal_size_max 0.471
_exptl_crystal_size_mid 0.380
_exptl_crystal_size_min 0.275
_refine_diff_density_max 0.413
_refine_diff_density_min -0.235
_refine_ls_extinction_method none
_refine_ls_goodness_of_fit_ref 1.033
_refine_ls_hydrogen_treatment mixed
_refine_ls_matrix_type full
_refine_ls_number_parameters 241
_refine_ls_number_reflns 4615
_refine_ls_number_restraints 1
_refine_ls_restrained_S_all 1.033
_refine_ls_R_factor_all 0.0630
_refine_ls_R_factor_gt 0.0492
_refine_ls_shift/su_max 0.001
_refine_ls_shift/su_mean 0.000
_refine_ls_structure_factor_coef Fsqd
_refine_ls_weighting_details 'calc w=1/[\s^2^(Fo^2^)+(0.0655P)^2^] where P=(Fo^2^+2Fc^2^)/3'
_refine_ls_weighting_scheme calc
_refine_ls_wR_factor_gt 0.1236
_refine_ls_wR_factor_ref 0.1311
_reflns_number_gt 3650
_reflns_number_total 4615
_reflns_threshold_expression I>2\s(I)
_cod_data_source_file fl2190.cif
_cod_data_source_block I
_cod_depositor_comments
;
The following automatic conversions were performed:
'_symmetry_cell_setting' value 'Monoclinic' changed to 'monoclinic'
according to '/home/saulius/struct/CIF-dictionaries/cif_core.dic'
dictionary named 'cif_core.dic' version 2.4.1 from 2010-06-29.

Automatic conversion script
Id: cif_fix_enum 1527 2010-12-29 10:47:43Z saulius 

The following automatic conversions were performed:

'_symmetry_cell_setting' value 'Monoclinic' changed to 'monoclinic'
according to /home/saulius/struct/CIF-dictionaries/cif_core.dic
dictionary named 'cif_core.dic' version 2.4.1 from 2010-06-29.

Automatic conversion script
Id: cif_fix_values 1715 2011-07-08 13:25:40Z adriana 
;
_cod_original_sg_symbol_H-M 'P 21/n'
_cod_database_code 2217916
_cod_database_fobs_code 2217916

loop_
_symmetry_equiv_pos_as_xyz
'x, y, z'
'-x+1/2, y+1/2, -z+1/2'
'-x, -y, -z'
'x-1/2, -y-1/2, z-1/2'

loop_
_atom_site_type_symbol
_atom_site_label
_atom_site_fract_x
_atom_site_fract_y
_atom_site_fract_z
_atom_site_U_iso_or_equiv
_atom_site_adp_type
_atom_site_calc_flag
_atom_site_refinement_flags
_atom_site_occupancy
S S1 0.84188(7) 0.86341(5) 0.29057(3) 0.05522(19) Uani d . 1
S S2 0.28829(5) 1.10533(4) 0.20128(2) 0.03749(15) Uani d . 1
O O1 0.24538(17) 1.21632(12) 0.17655(6) 0.0515(4) Uani d . 1
O O2 0.19940(15) 1.00460(12) 0.18414(7) 0.0490(4) Uani d . 1
N N1 0.53858(18) 0.97987(13) 0.19883(7) 0.0360(4) Uani d . 1
N N2 0.47071(18) 1.08519(14) 0.17949(7) 0.0372(4) Uani d D 1
C C1 0.6872(2) 0.96614(16) 0.19183(8) 0.0358(4) Uani d . 1
C C2 0.8013(2) 1.05110(18) 0.16582(9) 0.0427(5) Uani d . 1
H H2A 0.8964 1.0541 0.1925 0.051 Uiso calc R 1
H H2B 0.7536 1.1277 0.1655 0.051 Uiso calc R 1
C C3 0.8478(2) 1.02089(19) 0.10087(9) 0.0471(5) Uani d . 1
H H3A 0.9303 1.0739 0.0889 0.056 Uiso calc R 1
H H3B 0.8918 0.9431 0.1010 0.056 Uiso calc R 1
C C4 0.7115(3) 1.0267(2) 0.05364(10) 0.0529(6) Uani d . 1
H H4A 0.6746 1.1063 0.0507 0.063 Uiso calc R 1
H H4B 0.6249 0.9799 0.0678 0.063 Uiso calc R 1
C C5 0.7525(3) 0.9853(2) -0.01033(10) 0.0611(6) Uani d . 1
H H5A 0.6654 1.0047 -0.0391 0.073 Uiso calc R 1
H H5B 0.8456 1.0269 -0.0229 0.073 Uiso calc R 1
C C6 0.7844(3) 0.8560(2) -0.01425(11) 0.0636(7) Uani d . 1
H H6A 0.8664 0.8360 0.0165 0.076 Uiso calc R 1
H H6B 0.8255 0.8393 -0.0542 0.076 Uiso calc R 1
C C7 0.6409(3) 0.7787(2) -0.00514(11) 0.0666(7) Uani d . 1
H H7A 0.5638 0.8216 0.0175 0.080 Uiso calc R 1
H H7B 0.5921 0.7598 -0.0451 0.080 Uiso calc R 1
C C8 0.6798(3) 0.6672(2) 0.02873(12) 0.0710(7) Uani d . 1
H H8A 0.7644 0.6280 0.0083 0.085 Uiso calc R 1
H H8B 0.5874 0.6172 0.0262 0.085 Uiso calc R 1
C C9 0.7308(3) 0.6842(2) 0.09646(11) 0.0596(6) Uani d . 1
H H9A 0.7750 0.6119 0.1123 0.072 Uiso calc R 1
H H9B 0.8141 0.7422 0.0993 0.072 Uiso calc R 1
C C10 0.5981(3) 0.72134(18) 0.13636(10) 0.0491(5) Uani d . 1
H H10A 0.5183 0.6607 0.1355 0.059 Uiso calc R 1
H H10B 0.5491 0.7904 0.1186 0.059 Uiso calc R 1
C C11 0.6475(3) 0.74684(18) 0.20316(10) 0.0495(5) Uani d . 1
H H11A 0.5527 0.7598 0.2259 0.059 Uiso calc R 1
H H11B 0.7006 0.6790 0.2206 0.059 Uiso calc R 1
C C12 0.7559(2) 0.85050(17) 0.21215(9) 0.0434(5) Uani d . 1
H H12 0.8455 0.8364 0.1860 0.052 Uiso calc R 1
C C13 0.6686(3) 0.8781(2) 0.33481(11) 0.0699(7) Uani d . 1
H H13A 0.6090 0.9447 0.3208 0.105 Uiso calc R 1
H H13B 0.7000 0.8877 0.3774 0.105 Uiso calc R 1
H H13C 0.6041 0.8099 0.3299 0.105 Uiso calc R 1
C C14 0.2972(2) 1.11577(16) 0.28203(9) 0.0368(4) Uani d . 1
C C15 0.3174(2) 1.22352(17) 0.30923(9) 0.0429(5) Uani d . 1
H H15 0.3252 1.2896 0.2851 0.051 Uiso calc R 1
C C16 0.3258(2) 1.23198(18) 0.37211(10) 0.0485(5) Uani d . 1
H H16 0.3384 1.3045 0.3903 0.058 Uiso calc R 1
C C17 0.3159(3) 1.13478(19) 0.40892(10) 0.0481(5) Uani d . 1
C C18 0.2959(3) 1.02835(18) 0.38062(10) 0.0530(6) Uani d . 1
H H18 0.2896 0.9622 0.4048 0.064 Uiso calc R 1
C C19 0.2849(3) 1.01732(17) 0.31766(10) 0.0475(5) Uani d . 1
H H19 0.2695 0.9450 0.2995 0.057 Uiso calc R 1
C C20 0.3224(4) 1.1469(2) 0.47810(11) 0.0711(7) Uani d . 1
H H20A 0.3608 1.2228 0.4893 0.107 Uiso calc R 1
H H20B 0.3924 1.0892 0.4959 0.107 Uiso calc R 1
H H20C 0.2180 1.1365 0.4931 0.107 Uiso calc R 1
H H2 0.522(2) 1.1482(14) 0.1827(10) 0.049(6) Uiso d D 1

loop_
_atom_site_aniso_label
_atom_site_aniso_U_11
_atom_site_aniso_U_22
_atom_site_aniso_U_33
_atom_site_aniso_U_12
_atom_site_aniso_U_13
_atom_site_aniso_U_23
S1 0.0623(4) 0.0541(4) 0.0480(3) 0.0090(3) -0.0123(3) 0.0002(3)
S2 0.0374(3) 0.0370(3) 0.0381(3) 0.00631(19) 0.0012(2) -0.0006(2)
O1 0.0597(9) 0.0459(8) 0.0486(9) 0.0192(7) -0.0012(7) 0.0047(7)
O2 0.0430(8) 0.0507(8) 0.0529(9) -0.0030(6) -0.0030(7) -0.0071(7)
N1 0.0418(9) 0.0335(8) 0.0328(8) 0.0047(7) 0.0035(7) 0.0019(6)
N2 0.0411(9) 0.0334(9) 0.0376(9) 0.0032(7) 0.0054(7) 0.0024(7)
C1 0.0411(10) 0.0376(10) 0.0287(9) 0.0050(8) 0.0016(8) -0.0046(8)
C2 0.0384(10) 0.0427(11) 0.0473(12) -0.0002(8) 0.0047(9) -0.0063(9)
C3 0.0393(10) 0.0561(13) 0.0464(12) 0.0003(9) 0.0094(9) 0.0025(10)
C4 0.0492(12) 0.0631(15) 0.0466(13) 0.0093(11) 0.0049(10) 0.0085(11)
C5 0.0593(14) 0.0856(18) 0.0387(12) 0.0064(13) 0.0036(11) 0.0137(12)
C6 0.0608(15) 0.0898(19) 0.0408(13) 0.0071(13) 0.0102(11) -0.0017(12)
C7 0.0725(16) 0.0837(18) 0.0426(13) 0.0016(14) -0.0079(12) -0.0062(13)
C8 0.0862(19) 0.0698(17) 0.0574(16) 0.0073(14) 0.0065(14) -0.0220(13)
C9 0.0712(15) 0.0528(14) 0.0546(14) 0.0144(12) 0.0005(12) -0.0008(11)
C10 0.0562(13) 0.0407(11) 0.0504(13) -0.0028(10) 0.0011(10) -0.0023(10)
C11 0.0623(13) 0.0387(11) 0.0476(13) 0.0007(10) 0.0046(11) 0.0055(9)
C12 0.0467(11) 0.0448(12) 0.0386(11) 0.0081(9) 0.0012(9) -0.0022(9)
C13 0.099(2) 0.0649(16) 0.0459(14) 0.0174(14) 0.0083(14) -0.0074(12)
C14 0.0350(9) 0.0365(10) 0.0395(11) 0.0030(8) 0.0065(8) 0.0005(8)
C15 0.0470(11) 0.0355(10) 0.0466(12) -0.0006(9) 0.0078(9) 0.0014(9)
C16 0.0549(12) 0.0418(11) 0.0491(13) -0.0045(10) 0.0067(10) -0.0073(10)
C17 0.0495(12) 0.0550(13) 0.0402(12) -0.0020(10) 0.0069(10) -0.0008(10)
C18 0.0706(14) 0.0430(12) 0.0462(13) 0.0004(11) 0.0127(11) 0.0095(10)
C19 0.0621(13) 0.0336(10) 0.0476(12) 0.0014(9) 0.0116(10) -0.0019(9)
C20 0.093(2) 0.0784(18) 0.0421(13) -0.0100(15) 0.0074(14) -0.0047(12)

loop_
_atom_type_symbol
_atom_type_description
_atom_type_scat_dispersion_real
_atom_type_scat_dispersion_imag
_atom_type_scat_source
C C 0.0033 0.0016 'International Tables Vol C Tables 4.2.6.8 and 6.1.1.4'
H H 0.0000 0.0000 'International Tables Vol C Tables 4.2.6.8 and 6.1.1.4'
N N 0.0061 0.0033 'International Tables Vol C Tables 4.2.6.8 and 6.1.1.4'
O O 0.0106 0.0060 'International Tables Vol C Tables 4.2.6.8 and 6.1.1.4'
S S 0.1246 0.1234 'International Tables Vol C Tables 4.2.6.8 and 6.1.1.4'

loop_
_geom_angle_atom_site_label_1
_geom_angle_atom_site_label_2
_geom_angle_atom_site_label_3
_geom_angle
C13 S1 C12 102.13(11)
O2 S2 O1 120.65(9)
O2 S2 N2 107.32(8)
O1 S2 N2 104.01(9)
O2 S2 C14 108.44(9)
O1 S2 C14 108.32(8)
N2 S2 C14 107.36(9)
C1 N1 N2 117.49(15)
N1 N2 S2 114.25(12)
N1 N2 H2 121.3(14)
S2 N2 H2 109.5(15)
N1 C1 C2 127.74(17)
N1 C1 C12 116.03(17)
C2 C1 C12 116.23(16)
C1 C2 C3 113.37(16)
C1 C2 H2A 108.9
C3 C2 H2A 108.9
C1 C2 H2B 108.9
C3 C2 H2B 108.9
H2A C2 H2B 107.7
C4 C3 C2 113.72(17)
C4 C3 H3A 108.8
C2 C3 H3A 108.8
C4 C3 H3B 108.8
C2 C3 H3B 108.8
H3A C3 H3B 107.7
C3 C4 C5 114.30(18)
C3 C4 H4A 108.7
C5 C4 H4A 108.7
C3 C4 H4B 108.7
C5 C4 H4B 108.7
H4A C4 H4B 107.6
C6 C5 C4 114.00(19)
C6 C5 H5A 108.8
C4 C5 H5A 108.8
C6 C5 H5B 108.8
C4 C5 H5B 108.8
H5A C5 H5B 107.6
C5 C6 C7 115.0(2)
C5 C6 H6A 108.5
C7 C6 H6A 108.5
C5 C6 H6B 108.5
C7 C6 H6B 108.5
H6A C6 H6B 107.5
C8 C7 C6 113.8(2)
C8 C7 H7A 108.8
C6 C7 H7A 108.8
C8 C7 H7B 108.8
C6 C7 H7B 108.8
H7A C7 H7B 107.7
C7 C8 C9 114.1(2)
C7 C8 H8A 108.7
C9 C8 H8A 108.7
C7 C8 H8B 108.7
C9 C8 H8B 108.7
H8A C8 H8B 107.6
C10 C9 C8 114.0(2)
C10 C9 H9A 108.7
C8 C9 H9A 108.7
C10 C9 H9B 108.7
C8 C9 H9B 108.7
H9A C9 H9B 107.6
C9 C10 C11 115.22(18)
C9 C10 H10A 108.5
C11 C10 H10A 108.5
C9 C10 H10B 108.5
C11 C10 H10B 108.5
H10A C10 H10B 107.5
C12 C11 C10 114.46(17)
C12 C11 H11A 108.6
C10 C11 H11A 108.6
C12 C11 H11B 108.6
C10 C11 H11B 108.6
H11A C11 H11B 107.6
C1 C12 C11 115.91(17)
C1 C12 S1 109.40(13)
C11 C12 S1 113.40(15)
C1 C12 H12 105.8
C11 C12 H12 105.8
S1 C12 H12 105.8
S1 C13 H13A 109.5
S1 C13 H13B 109.5
H13A C13 H13B 109.5
S1 C13 H13C 109.5
H13A C13 H13C 109.5
H13B C13 H13C 109.5
C19 C14 C15 120.52(19)
C19 C14 S2 120.27(15)
C15 C14 S2 119.21(15)
C16 C15 C14 119.43(18)
C16 C15 H15 120.3
C14 C15 H15 120.3
C15 C16 C17 121.32(19)
C15 C16 H16 119.3
C17 C16 H16 119.3
C18 C17 C16 118.1(2)
C18 C17 C20 121.7(2)
C16 C17 C20 120.2(2)
C19 C18 C17 121.93(19)
C19 C18 H18 119.0
C17 C18 H18 119.0
C18 C19 C14 118.72(19)
C18 C19 H19 120.6
C14 C19 H19 120.6
C17 C20 H20A 109.5
C17 C20 H20B 109.5
H20A C20 H20B 109.5
C17 C20 H20C 109.5
H20A C20 H20C 109.5
H20B C20 H20C 109.5

loop_
_geom_bond_atom_site_label_1
_geom_bond_atom_site_label_2
_geom_bond_distance
S1 C13 1.794(3)
S1 C12 1.832(2)
S2 O2 1.4232(14)
S2 O1 1.4287(14)
S2 N2 1.6470(16)
S2 C14 1.761(2)
N1 C1 1.280(2)
N1 N2 1.399(2)
N2 H2 0.846(15)
C1 C2 1.501(3)
C1 C12 1.512(3)
C2 C3 1.525(3)
C2 H2A 0.9700
C2 H2B 0.9700
C3 C4 1.510(3)
C3 H3A 0.9700
C3 H3B 0.9700
C4 C5 1.527(3)
C4 H4A 0.9700
C4 H4B 0.9700
C5 C6 1.517(3)
C5 H5A 0.9700
C5 H5B 0.9700
C6 C7 1.524(3)
C6 H6A 0.9700
C6 H6B 0.9700
C7 C8 1.510(3)
C7 H7A 0.9700
C7 H7B 0.9700
C8 C9 1.531(3)
C8 H8A 0.9700
C8 H8B 0.9700
C9 C10 1.509(3)
C9 H9A 0.9700
C9 H9B 0.9700
C10 C11 1.524(3)
C10 H10A 0.9700
C10 H10B 0.9700
C11 C12 1.512(3)
C11 H11A 0.9700
C11 H11B 0.9700
C12 H12 0.9800
C13 H13A 0.9600
C13 H13B 0.9600
C13 H13C 0.9600
C14 C19 1.382(3)
C14 C15 1.383(3)
C15 C16 1.372(3)
C15 H15 0.9300
C16 C17 1.383(3)
C16 H16 0.9300
C17 C18 1.380(3)
C17 C20 1.512(3)
C18 C19 1.376(3)
C18 H18 0.9300
C19 H19 0.9300
C20 H20A 0.9600
C20 H20B 0.9600
C20 H20C 0.9600

loop_
_geom_hbond_atom_site_label_D
_geom_hbond_atom_site_label_H
_geom_hbond_atom_site_label_A
_geom_hbond_site_symmetry_A
_geom_hbond_distance_DH
_geom_hbond_distance_HA
_geom_hbond_distance_DA
_geom_hbond_angle_DHA
N2 H2 S1 2_655 0.846(15) 2.786(15) 3.6223(18) 170(2)

loop_
_geom_torsion_atom_site_label_1
_geom_torsion_atom_site_label_2
_geom_torsion_atom_site_label_3
_geom_torsion_atom_site_label_4
_geom_torsion
C1 N1 N2 S2 -169.49(13)
O2 S2 N2 N1 -51.04(15)
O1 S2 N2 N1 -179.96(12)
C14 S2 N2 N1 65.37(14)
N2 N1 C1 C2 1.0(3)
N2 N1 C1 C12 -178.92(15)
N1 C1 C2 C3 -105.1(2)
C12 C1 C2 C3 74.8(2)
C1 C2 C3 C4 65.0(2)
C2 C3 C4 C5 -174.27(19)
C3 C4 C5 C6 68.5(3)
C4 C5 C6 C7 67.2(3)
C5 C6 C7 C8 -144.2(2)
C6 C7 C8 C9 68.6(3)
C7 C8 C9 C10 70.6(3)
C8 C9 C10 C11 -176.03(19)
C9 C10 C11 C12 65.8(2)
N1 C1 C12 C11 34.1(2)
C2 C1 C12 C11 -145.82(18)
N1 C1 C12 S1 -95.61(17)
C2 C1 C12 S1 84.45(18)
C10 C11 C12 C1 62.7(2)
C10 C11 C12 S1 -169.51(15)
C13 S1 C12 C1 70.58(16)
C13 S1 C12 C11 -60.51(17)
O2 S2 C14 C19 26.37(19)
O1 S2 C14 C19 158.95(16)
N2 S2 C14 C19 -89.30(18)
O2 S2 C14 C15 -153.98(15)
O1 S2 C14 C15 -21.41(18)
N2 S2 C14 C15 90.35(16)
C19 C14 C15 C16 0.2(3)
S2 C14 C15 C16 -179.41(15)
C14 C15 C16 C17 0.6(3)
C15 C16 C17 C18 -0.5(3)
C15 C16 C17 C20 -178.8(2)
C16 C17 C18 C19 -0.3(3)
C20 C17 C18 C19 177.9(2)
C17 C18 C19 C14 1.2(3)
C15 C14 C19 C18 -1.1(3)
S2 C14 C19 C18 178.55(16)
